data_4035479
loop_
_publ_author_name
'Krishnaswamy, Shobhana'
'Shashidhar, Mysore S.'

_publ_section_title
;
 Correlation of Intermolecular Acyl Transfer Reactivity with Noncovalent
 Lattice Interactions in Molecular Crystals: Toward Prediction of
 Reactivity of Organic Molecules in the Solid State.
;
_journal_issue 7
_journal_name_full 'The Journal of organic chemistry'
_journal_page_first 3952
_journal_page_last 3959
_journal_paper_doi 10.1021/acs.joc.8b00293
_journal_volume 83
_journal_year 2018
_chemical_formula_moiety 'C21 H20 O9 S'
_chemical_formula_sum 'C21 H20 O9 S'
_chemical_formula_weight 448.43
_chemical_name_systematic
; 
 '2-O-tosyl-6-O-benzoyl-myo-inositol 1,3,5-orthoformate' 
;
_space_group_crystal_system monoclinic
_space_group_IT_number 14
_space_group_name_Hall '-P 2yn'
_space_group_name_H-M_alt 'P 1 21/n 1'
_atom_sites_solution_hydrogens mixed
_audit_creation_method SHELXL-2014/7
_cell_angle_alpha 90
_cell_angle_beta 95.573(7)
_cell_angle_gamma 90
_cell_formula_units_Z 4
_cell_length_a 11.626(5)
_cell_length_b 12.534(5)
_cell_length_c 13.719(6)
_cell_measurement_reflns_used 3168
_cell_measurement_temperature 297(2)
_cell_measurement_theta_max 27.36
_cell_measurement_theta_min 2.19
_cell_volume 1989.7(15)
_computing_cell_refinement 'BRUKER SAINT'
_computing_data_collection 'BRUKER SMART'
_computing_data_reduction 'BRUKER SAINT'
_computing_molecular_graphics 'SHELXTL, Ortep3, Mercury 3.8'
_computing_publication_material 'SHELXTL, Platon'
_computing_structure_refinement 'SHELXL-2014/7 (Sheldrick, 2014)'
_computing_structure_solution 'SHELXS-97 (Sheldrick, 1990)'
_diffrn_ambient_temperature 297(2)
_diffrn_measured_fraction_theta_full 0.996
_diffrn_measured_fraction_theta_max 0.996
_diffrn_measurement_device_type 'CCD Area Detector'
_diffrn_measurement_method 'Phi and Omega Scan'
_diffrn_radiation_type MoK\a
_diffrn_radiation_wavelength 0.71073
_diffrn_reflns_av_R_equivalents 0.0351
_diffrn_reflns_av_unetI/netI 0.0455
_diffrn_reflns_Laue_measured_fraction_full 0.996
_diffrn_reflns_Laue_measured_fraction_max 0.996
_diffrn_reflns_limit_h_max 13
_diffrn_reflns_limit_h_min -13
_diffrn_reflns_limit_k_max 13
_diffrn_reflns_limit_k_min -14
_diffrn_reflns_limit_l_max 16
_diffrn_reflns_limit_l_min -13
_diffrn_reflns_number 9462
_diffrn_reflns_point_group_measured_fraction_full 0.996
_diffrn_reflns_point_group_measured_fraction_max 0.996
_diffrn_reflns_theta_full 25.000
_diffrn_reflns_theta_max 25.000
_diffrn_reflns_theta_min 2.194
_diffrn_source 'fine-focus sealed tube'
_exptl_absorpt_coefficient_mu 0.217
_exptl_absorpt_correction_T_max 1.000
_exptl_absorpt_correction_T_min 0.739
_exptl_absorpt_correction_type multi-scan
_exptl_absorpt_process_details 'Bruker Sadabs'
_exptl_crystal_colour colorless
_exptl_crystal_density_diffrn 1.497
_exptl_crystal_description plate
_exptl_crystal_F_000 936
_exptl_crystal_size_max 0.575
_exptl_crystal_size_mid 0.500
_exptl_crystal_size_min 0.061
_refine_diff_density_max 0.361
_refine_diff_density_min -0.221
_refine_diff_density_rms 0.048
_refine_ls_extinction_method none
_refine_ls_goodness_of_fit_ref 1.036
_refine_ls_hydrogen_treatment mixed
_refine_ls_matrix_type full
_refine_ls_number_parameters 285
_refine_ls_number_reflns 3484
_refine_ls_number_restraints 0
_refine_ls_restrained_S_all 1.036
_refine_ls_R_factor_all 0.0849
_refine_ls_R_factor_gt 0.0554
_refine_ls_shift/su_max 0.001
_refine_ls_shift/su_mean 0.000
_refine_ls_structure_factor_coef Fsqd
_refine_ls_weighting_details 'w=1/[\s^2^(Fo^2^)+(0.0681P)^2^+0.4610P] where P=(Fo^2^+2Fc^2^)/3'
_refine_ls_weighting_scheme calc
_refine_ls_wR_factor_gt 0.1241
_refine_ls_wR_factor_ref 0.1364
_reflns_Friedel_coverage 0.000
_reflns_number_gt 2415
_reflns_number_total 3484
_reflns_threshold_expression 'I > 2\s(I)'
_cod_data_source_file jo8b00293_si_002.cif
_cod_data_source_block 8
_cod_original_cell_volume 1989.6(15)
_cod_original_sg_symbol_H-M 'P 21/n'
_cod_database_code 4035479
_shelx_shelxl_version_number 2014/7
_shelx_space_group_comment
;
The symmetry employed for this shelxl refinement is uniquely defined
by the following loop, which should always be used as a source of
symmetry information in preference to the above space-group names.
They are only intended as comments.
;
_shelx_estimated_absorpt_t_min 0.885
_shelx_estimated_absorpt_t_max 0.987

loop_
_space_group_symop_operation_xyz
'x, y, z'
'-x+1/2, y+1/2, -z+1/2'
'-x, -y, -z'
'x-1/2, -y-1/2, z-1/2'

loop_
_atom_site_label
_atom_site_type_symbol
_atom_site_fract_x
_atom_site_fract_y
_atom_site_fract_z
_atom_site_U_iso_or_equiv
_atom_site_adp_type
_atom_site_occupancy
_atom_site_site_symmetry_order
_atom_site_calc_flag
_atom_site_refinement_flags_posn
_atom_site_refinement_flags_adp
S1 S 0.57123(7) 0.81113(6) 0.09240(6) 0.0534(3) Uani 1 1 d . .
O1 O 0.65481(16) 1.04396(15) 0.33405(15) 0.0504(5) Uani 1 1 d . .
O2 O 0.57985(15) 0.89152(15) 0.18108(13) 0.0465(5) Uani 1 1 d . .
O3 O 0.54887(15) 0.90501(17) 0.38867(15) 0.0527(6) Uani 1 1 d . .
O4 O 0.7799(2) 0.71218(18) 0.38774(17) 0.0599(7) Uani 1 1 d . .
O5 O 0.70455(17) 0.97153(18) 0.48796(14) 0.0571(6) Uani 1 1 d . .
O6 O 0.91282(15) 0.88338(16) 0.32087(15) 0.0531(6) Uani 1 1 d . .
O7 O 1.06054(19) 0.9764(2) 0.3892(2) 0.1047(11) Uani 1 1 d . .
O8 O 0.5832(2) 0.70648(17) 0.12906(18) 0.0690(7) Uani 1 1 d . .
O9 O 0.46665(19) 0.8421(2) 0.03634(17) 0.0764(7) Uani 1 1 d . .
C1 C 0.7323(2) 0.9752(2) 0.2891(2) 0.0419(7) Uani 1 1 d . .
H1 H 0.7599 1.0101 0.2318 0.050 Uiso 1 1 calc R U
C2 C 0.6720(2) 0.8712(2) 0.25937(19) 0.0393(7) Uani 1 1 d . .
H2 H 0.7278 0.8204 0.2368 0.047 Uiso 1 1 calc R U
C3 C 0.6195(2) 0.8263(2) 0.3474(2) 0.0447(7) Uani 1 1 d . .
H3 H 0.5731 0.7631 0.3283 0.054 Uiso 1 1 calc R U
C4 C 0.7171(2) 0.7963(2) 0.4260(2) 0.0481(7) Uani 1 1 d . .
H4 H 0.6832 0.7709 0.4845 0.058 Uiso 1 1 calc R U
C5 C 0.7850(2) 0.8974(3) 0.4512(2) 0.0483(8) Uani 1 1 d . .
H5 H 0.8479 0.8824 0.5023 0.058 Uiso 1 1 calc R U
C6 C 0.8330(2) 0.9514(2) 0.3648(2) 0.0449(7) Uani 1 1 d . .
H6 H 0.8715 1.0181 0.3863 0.054 Uiso 1 1 calc R U
C7 C 0.6147(3) 0.9952(3) 0.4165(2) 0.0547(8) Uani 1 1 d . .
H7 H 0.5636 1.0462 0.4450 0.066 Uiso 1 1 calc R U
C8 C 1.0262(2) 0.9029(3) 0.3406(2) 0.0461(7) Uani 1 1 d . .
C9 C 1.0995(2) 0.8266(2) 0.29339(19) 0.0416(7) Uani 1 1 d . .
C10 C 1.0570(3) 0.7337(3) 0.2495(2) 0.0615(9) Uani 1 1 d . .
H10 H 0.9790 0.7168 0.2490 0.074 Uiso 1 1 calc R U
C11 C 1.1307(3) 0.6663(3) 0.2065(3) 0.0839(13) Uani 1 1 d . .
H11 H 1.1026 0.6025 0.1789 0.101 Uiso 1 1 calc R U
C12 C 1.2452(3) 0.6922(4) 0.2041(3) 0.0792(13) Uani 1 1 d . .
H12 H 1.2937 0.6475 0.1727 0.095 Uiso 1 1 calc R U
C13 C 1.2874(3) 0.7834(4) 0.2477(3) 0.0720(11) Uani 1 1 d . .
H13 H 1.3651 0.8006 0.2469 0.086 Uiso 1 1 calc R U
C14 C 1.2155(3) 0.8505(3) 0.2932(2) 0.0591(9) Uani 1 1 d . .
H14 H 1.2452 0.9121 0.3239 0.071 Uiso 1 1 calc R U
C15 C 0.6901(3) 0.8449(3) 0.0298(2) 0.0510(8) Uani 1 1 d . .
C16 C 0.6873(3) 0.9377(3) -0.0240(3) 0.0748(11) Uani 1 1 d . .
H16 H 0.6218 0.9806 -0.0285 0.090 Uiso 1 1 calc R U
C17 C 0.7813(4) 0.9666(3) -0.0706(3) 0.0771(11) Uani 1 1 d . .
H17 H 0.7785 1.0297 -0.1064 0.092 Uiso 1 1 calc R U
C18 C 0.8798(3) 0.9053(3) -0.0664(2) 0.0592(9) Uani 1 1 d . .
C19 C 0.8816(3) 0.8133(3) -0.0117(3) 0.0677(10) Uani 1 1 d . .
H19 H 0.9475 0.7708 -0.0069 0.081 Uiso 1 1 calc R U
C20 C 0.7885(3) 0.7827(3) 0.0361(2) 0.0636(9) Uani 1 1 d . .
H20 H 0.7917 0.7201 0.0727 0.076 Uiso 1 1 calc R U
C21 C 0.9800(4) 0.9378(3) -0.1202(3) 0.0750(11) Uani 1 1 d . .
H21A H 0.9709 0.9086 -0.1852 0.112 Uiso 1 1 calc R U
H21B H 1.0503 0.9115 -0.0861 0.112 Uiso 1 1 calc R U
H21C H 0.9832 1.0142 -0.1238 0.112 Uiso 1 1 calc R U
H4A H 0.831(3) 0.694(3) 0.425(3) 0.085(13) Uiso 1 1 d . .

loop_
_atom_site_aniso_label
_atom_site_aniso_U_11
_atom_site_aniso_U_22
_atom_site_aniso_U_33
_atom_site_aniso_U_23
_atom_site_aniso_U_13
_atom_site_aniso_U_12
S1 0.0498(5) 0.0499(5) 0.0554(5) -0.0089(4) -0.0212(4) 0.0030(4)
O1 0.0456(11) 0.0436(12) 0.0628(13) -0.0059(10) 0.0093(10) 0.0031(9)
O2 0.0398(10) 0.0485(12) 0.0474(11) -0.0046(9) -0.0152(9) 0.0103(9)
O3 0.0322(10) 0.0629(14) 0.0636(13) -0.0014(11) 0.0070(9) -0.0050(10)
O4 0.0574(14) 0.0530(14) 0.0633(14) 0.0022(11) -0.0243(12) 0.0072(11)
O5 0.0493(12) 0.0760(16) 0.0459(11) -0.0179(11) 0.0046(10) 0.0020(11)
O6 0.0282(10) 0.0605(14) 0.0702(13) -0.0260(11) 0.0022(9) -0.0049(9)
O7 0.0392(13) 0.113(2) 0.158(3) -0.082(2) -0.0103(15) -0.0054(14)
O8 0.0725(15) 0.0440(14) 0.0874(16) -0.0123(12) -0.0082(13) -0.0037(11)
O9 0.0592(14) 0.0876(18) 0.0739(15) -0.0124(14) -0.0361(12) 0.0044(13)
C1 0.0381(15) 0.0411(17) 0.0476(16) -0.0025(13) 0.0100(13) -0.0019(13)
C2 0.0300(13) 0.0419(17) 0.0434(15) -0.0045(13) -0.0093(12) 0.0035(12)
C3 0.0365(15) 0.0403(17) 0.0550(17) -0.0001(14) -0.0070(13) -0.0075(13)
C4 0.0440(16) 0.054(2) 0.0436(16) 0.0037(14) -0.0062(13) -0.0011(15)
C5 0.0398(16) 0.061(2) 0.0417(16) -0.0103(14) -0.0085(13) 0.0013(15)
C6 0.0320(14) 0.0471(18) 0.0551(17) -0.0171(14) 0.0016(13) -0.0036(13)
C7 0.0418(17) 0.062(2) 0.061(2) -0.0119(17) 0.0112(15) 0.0021(16)
C8 0.0314(14) 0.058(2) 0.0465(16) -0.0086(15) -0.0085(12) -0.0059(14)
C9 0.0311(14) 0.0550(19) 0.0373(14) 0.0039(13) -0.0047(12) 0.0019(13)
C10 0.0367(16) 0.078(2) 0.067(2) -0.0186(19) -0.0057(15) 0.0057(17)
C11 0.068(2) 0.095(3) 0.084(3) -0.040(2) -0.014(2) 0.026(2)
C12 0.058(2) 0.131(4) 0.047(2) -0.009(2) -0.0016(17) 0.041(2)
C13 0.0371(17) 0.109(3) 0.070(2) 0.016(2) 0.0059(17) 0.013(2)
C14 0.0367(16) 0.067(2) 0.073(2) 0.0058(18) 0.0004(15) 0.0009(16)
C15 0.065(2) 0.0480(19) 0.0362(15) -0.0084(14) -0.0153(14) 0.0093(16)
C16 0.075(3) 0.071(3) 0.076(2) 0.017(2) -0.005(2) 0.030(2)
C17 0.093(3) 0.064(2) 0.072(2) 0.022(2) -0.003(2) 0.020(2)
C18 0.084(2) 0.050(2) 0.0425(17) -0.0052(16) -0.0015(17) 0.0087(19)
C19 0.076(2) 0.061(2) 0.067(2) 0.0035(18) 0.0147(19) 0.0250(19)
C20 0.082(2) 0.048(2) 0.060(2) 0.0064(16) 0.0063(19) 0.0227(18)
C21 0.101(3) 0.066(2) 0.059(2) -0.0030(18) 0.009(2) 0.002(2)

loop_
_atom_type_symbol
_atom_type_description
_atom_type_scat_dispersion_real
_atom_type_scat_dispersion_imag
_atom_type_scat_source
C C 0.0033 0.0016 'International Tables Vol C Tables 4.2.6.8 and 6.1.1.4'
H H 0.0000 0.0000 'International Tables Vol C Tables 4.2.6.8 and 6.1.1.4'
O O 0.0106 0.0060 'International Tables Vol C Tables 4.2.6.8 and 6.1.1.4'
S S 0.1246 0.1234 'International Tables Vol C Tables 4.2.6.8 and 6.1.1.4'

loop_
_geom_angle_atom_site_label_1
_geom_angle_atom_site_label_2
_geom_angle_atom_site_label_3
_geom_angle
O8 S1 O9 119.72(15)
O8 S1 O2 108.88(13)
O9 S1 O2 103.24(13)
O8 S1 C15 110.21(15)
O9 S1 C15 110.00(15)
O2 S1 C15 103.33(13)
C7 O1 C1 111.0(2)
C2 O2 S1 116.26(16)
C7 O3 C3 110.2(2)
C4 O4 H4A 111(3)
C7 O5 C5 111.0(2)
C8 O6 C6 118.0(2)
O1 C1 C2 109.9(2)
O1 C1 C6 107.4(2)
C2 C1 C6 108.7(2)
O1 C1 H1 110.3
C2 C1 H1 110.3
C6 C1 H1 110.3
O2 C2 C3 109.1(2)
O2 C2 C1 109.5(2)
C3 C2 C1 108.5(2)
O2 C2 H2 109.9
C3 C2 H2 109.9
C1 C2 H2 109.9
O3 C3 C2 110.5(2)
O3 C3 C4 107.7(2)
C2 C3 C4 108.9(2)
O3 C3 H3 109.9
C2 C3 H3 109.9
C4 C3 H3 109.9
O4 C4 C5 115.6(2)
O4 C4 C3 107.2(2)
C5 C4 C3 106.8(2)
O4 C4 H4 109.0
C5 C4 H4 109.0
C3 C4 H4 109.0
O5 C5 C4 106.1(2)
O5 C5 C6 106.6(2)
C4 C5 C6 114.7(2)
O5 C5 H5 109.8
C4 C5 H5 109.8
C6 C5 H5 109.8
O6 C6 C1 108.4(2)
O6 C6 C5 111.4(2)
C1 C6 C5 107.8(2)
O6 C6 H6 109.7
C1 C6 H6 109.7
C5 C6 H6 109.7
O5 C7 O3 111.9(3)
O5 C7 O1 112.0(2)
O3 C7 O1 110.4(2)
O5 C7 H7 107.4
O3 C7 H7 107.4
O1 C7 H7 107.4
O7 C8 O6 121.8(3)
O7 C8 C9 125.2(3)
O6 C8 C9 113.1(2)
C10 C9 C14 119.3(3)
C10 C9 C8 122.8(2)
C14 C9 C8 117.8(3)
C11 C10 C9 119.6(3)
C11 C10 H10 120.2
C9 C10 H10 120.2
C12 C11 C10 120.7(4)
C12 C11 H11 119.7
C10 C11 H11 119.7
C13 C12 C11 119.8(3)
C13 C12 H12 120.1
C11 C12 H12 120.1
C12 C13 C14 120.3(3)
C12 C13 H13 119.9
C14 C13 H13 119.9
C13 C14 C9 120.3(3)
C13 C14 H14 119.9
C9 C14 H14 119.9
C16 C15 C20 119.1(3)
C16 C15 S1 119.3(3)
C20 C15 S1 121.5(3)
C17 C16 C15 119.8(3)
C17 C16 H16 120.1
C15 C16 H16 120.1
C16 C17 C18 122.2(3)
C16 C17 H17 118.9
C18 C17 H17 118.9
C19 C18 C17 117.3(4)
C19 C18 C21 121.8(3)
C17 C18 C21 120.9(3)
C20 C19 C18 121.6(3)
C20 C19 H19 119.2
C18 C19 H19 119.2
C19 C20 C15 119.9(3)
C19 C20 H20 120.0
C15 C20 H20 120.0
C18 C21 H21A 109.5
C18 C21 H21B 109.5
H21A C21 H21B 109.5
C18 C21 H21C 109.5
H21A C21 H21C 109.5
H21B C21 H21C 109.5

loop_
_geom_bond_atom_site_label_1
_geom_bond_atom_site_label_2
_geom_bond_distance
S1 O8 1.407(2)
S1 O9 1.428(2)
S1 O2 1.575(2)
S1 C15 1.748(3)
O1 C7 1.404(4)
O1 C1 1.429(3)
O2 C2 1.464(3)
O3 C7 1.398(4)
O3 C3 1.434(3)
O4 C4 1.412(4)
O4 H4A 0.78(4)
O5 C7 1.393(4)
O5 C5 1.443(3)
O6 C8 1.342(3)
O6 C6 1.436(3)
O7 C8 1.184(3)
C1 C2 1.517(4)
C1 C6 1.518(4)
C1 H1 0.9800
C2 C3 1.514(4)
C2 H2 0.9800
C3 C4 1.534(4)
C3 H3 0.9800
C4 C5 1.516(4)
C4 H4 0.9800
C5 C6 1.518(4)
C5 H5 0.9800
C6 H6 0.9800
C7 H7 0.9800
C8 C9 1.472(4)
C9 C10 1.380(4)
C9 C14 1.382(4)
C10 C11 1.377(5)
C10 H10 0.9300
C11 C12 1.374(5)
C11 H11 0.9300
C12 C13 1.360(5)
C12 H12 0.9300
C13 C14 1.376(5)
C13 H13 0.9300
C14 H14 0.9300
C15 C16 1.377(5)
C15 C20 1.380(4)
C16 C17 1.367(5)
C16 H16 0.9300
C17 C18 1.376(5)
C17 H17 0.9300
C18 C19 1.375(5)
C18 C21 1.494(5)
C19 C20 1.374(5)
C19 H19 0.9300
C20 H20 0.9300
C21 H21A 0.9600
C21 H21B 0.9600
C21 H21C 0.9600

loop_
_geom_hbond_atom_site_label_D
_geom_hbond_atom_site_label_H
_geom_hbond_atom_site_label_A
_geom_hbond_distance_DH
_geom_hbond_distance_HA
_geom_hbond_distance_DA
_geom_hbond_angle_DHA
_geom_hbond_site_symmetry_A
C16 H16 O9 0.93 2.45 3.285(4) 150.1 3_675
C20 H20 O1 0.93 2.60 3.512(4) 168.0 2_645
C7 H7 O3 0.98 2.80 3.649(4) 144.7 3_676
C6 H6 O8 0.98 2.43 3.340(4) 153.9 2_655
C5 H5 O7 0.98 2.48 3.123(4) 122.5 3_776

loop_
_geom_torsion_atom_site_label_1
_geom_torsion_atom_site_label_2
_geom_torsion_atom_site_label_3
_geom_torsion_atom_site_label_4
_geom_torsion
O8 S1 O2 C2 44.2(2)
O9 S1 O2 C2 172.5(2)
C15 S1 O2 C2 -72.9(2)
C7 O1 C1 C2 58.4(3)
C7 O1 C1 C6 -59.7(3)
S1 O2 C2 C3 -106.0(2)
S1 O2 C2 C1 135.4(2)
O1 C1 C2 O2 66.9(3)
C6 C1 C2 O2 -175.9(2)
O1 C1 C2 C3 -52.1(3)
C6 C1 C2 C3 65.2(3)
C7 O3 C3 C2 -58.8(3)
C7 O3 C3 C4 60.1(3)
O2 C2 C3 O3 -66.6(3)
C1 C2 C3 O3 52.5(3)
O2 C2 C3 C4 175.3(2)
C1 C2 C3 C4 -65.6(3)
O3 C3 C4 O4 174.9(2)
C2 C3 C4 O4 -65.3(3)
O3 C3 C4 C5 -60.6(3)
C2 C3 C4 C5 59.2(3)
C7 O5 C5 C4 -62.1(3)
C7 O5 C5 C6 60.6(3)
O4 C4 C5 O5 179.7(2)
C3 C4 C5 O5 60.5(3)
O4 C4 C5 C6 62.3(3)
C3 C4 C5 C6 -56.8(3)
C8 O6 C6 C1 138.8(3)
C8 O6 C6 C5 -102.7(3)
O1 C1 C6 O6 -179.3(2)
C2 C1 C6 O6 61.9(3)
O1 C1 C6 C5 60.0(3)
C2 C1 C6 C5 -58.8(3)
O5 C5 C6 O6 -178.75(19)
C4 C5 C6 O6 -61.6(3)
O5 C5 C6 C1 -60.0(3)
C4 C5 C6 C1 57.1(3)
C5 O5 C7 O3 63.0(3)
C5 O5 C7 O1 -61.5(3)
C3 O3 C7 O5 -61.5(3)
C3 O3 C7 O1 64.0(3)
C1 O1 C7 O5 61.0(3)
C1 O1 C7 O3 -64.4(3)
C6 O6 C8 O7 -3.2(5)
C6 O6 C8 C9 178.6(2)
O7 C8 C9 C10 170.3(4)
O6 C8 C9 C10 -11.6(4)
O7 C8 C9 C14 -10.1(5)
O6 C8 C9 C14 168.1(3)
C14 C9 C10 C11 0.1(5)
C8 C9 C10 C11 179.8(3)
C9 C10 C11 C12 -2.1(6)
C10 C11 C12 C13 2.5(6)
C11 C12 C13 C14 -0.8(6)
C12 C13 C14 C9 -1.2(5)
C10 C9 C14 C13 1.5(5)
C8 C9 C14 C13 -178.2(3)
O8 S1 C15 C16 170.4(3)
O9 S1 C15 C16 36.3(3)
O2 S1 C15 C16 -73.3(3)
O8 S1 C15 C20 -12.1(3)
O9 S1 C15 C20 -146.2(3)
O2 S1 C15 C20 104.1(3)
C20 C15 C16 C17 0.4(5)
S1 C15 C16 C17 177.9(3)
C15 C16 C17 C18 0.4(6)
C16 C17 C18 C19 -1.0(5)
C16 C17 C18 C21 178.6(3)
C17 C18 C19 C20 0.8(5)
C21 C18 C19 C20 -178.7(3)
C18 C19 C20 C15 -0.1(5)
C16 C15 C20 C19 -0.5(5)
S1 C15 C20 C19 -178.0(3)
